data_4344505
loop_
_publ_author_name
'Do, J.'
'Bontchev, R.P.'
'Jacobsen, A.J.'

_publ_section_title
;
 A hydrothermal investigation of the 1/2 V2O5 - H2C2O4 / H3PO4 / NH4OH
 system: synthesis and structures of (NH4)VO PO4 . 1.5(H2O), (NH4)0.5VOPO4
 . 1.5(H2O), (NH4)2(VO(H2O)3)2 (VO(H2O))(VO(PO4)2)2 . 3(H2O),
 (NH4)2(VO(HPO4))2(C2O4) . 5 H2O
;
_journal_name_full 'Inorganic Chemistry'
_journal_page_first 3230
_journal_page_last 3237
_journal_volume 39
_journal_year 2000
_chemical_formula_sum 'H22 N2 O28 P4 V5'
_chemical_name_systematic '(N H4)2 (V O (H2 O)3)2 (V O (H2 O)) (V O (P O4)2)2'
_space_group_IT_number 2
_symmetry_space_group_name_Hall '-P 1'
_symmetry_space_group_name_H-M 'P -1'
_cell_angle_alpha 69.041
_cell_angle_beta 65.653
_cell_angle_gamma 87.789
_cell_formula_units_Z 2
_cell_length_a 10.2523
_cell_length_b 12.2626
_cell_length_c 12.3615
_cell_volume 1311.322
_citation_journal_id_ASTM INOCAJ
_cod_data_source_file Do_INOCAJ_2000_229.cif
_cod_data_source_block H22N2O28P4V5
_cod_database_code 4344505

loop_
_symmetry_equiv_pos_as_xyz
x,y,z
-x,-y,-z

loop_
_atom_site_label
_atom_site_type_symbol
_atom_site_fract_x
_atom_site_fract_y
_atom_site_fract_z
_atom_site_occupancy
_atom_site_U_iso_or_equiv
N2 N-3 0.5628 0.0428 0.6714 0.4 0.0
P3 P+5 0.5409 0.613 0.7008 1 0.0
P4 P+5 0.4149 0.7657 0.9333 1 0.0
O25 O-2 0.8369 0.3976 0.1355 1 0.0
O8 O-2 0.569 0.8079 0.8273 1 0.0
O12 O-2 0.5605 0.298 0.3256 1 0.0
N1 N-3 0.8037 0.6431 0.0876 0.4 0.0
O14 O-2 0.2498 -0.1094 0.2387 1 0.0
P1 P+5 0.9077 0.2636 0.4286 1 0.0
N5 N-3 0.765 -0.1591 0.4015 0.4 0.0
N3 N-3 0.0638 0.557 0.1427 0.4 0.0
V1 V+4 0.7583 0.2681 0.23328 1 0.0
O21 O-2 0.6955 0.2197 0.1239 1 0.0
O3 O-2 0.921 0.1801 0.1753 1 0.0
V5 V+4 0.029 0.0143 0.4847 0.5 0.0
V7 V+4 0.2394 0.2261 0.2674 0.5 0.0
O9 O-2 0.1737 0.1782 0.1574 1 0.0
O23 O-2 0.1826 0.1009 0.3924 1 0.0
O1 O-2 0.0577 0.0233 0.1257 1 0.0
O13 O-2 0.5885 0.3643 0.5175 1 0.0
O18 O-2 0.8614 0.5357 0.5839 1 0.0
O26 O-2 0.0905 -0.2083 0.1633 1 0.0
O10 O-2 0.7958 0.5585 0.381 1 0.0
O4 O-2 0.8719 0.3473 0.5026 1 0.0
O24 O-2 0.3159 0.3993 0.0975 1 0.0
V6 V+4 0.2516 0.2714 0.2218 0.5 0.0
O22 O-2 0.971 0.0267 0.347 1 0.0
O5 O-2 0.3585 0.0798 -0.002 1 0.0
O27 O-2 0.6483 0.0737 0.3826 1 0.0
P2 P+5 0.0293 0.1028 0.2037 1 0.0
N4 N-3 0.6699 0.7741 0.2437 0.4 0.0
O15 O-2 0.9087 0.1406 0.5236 1 0.0
O28 O-2 0.5706 0.546 0.6098 1 0.0
V2 V+4 0.73564 0.46693 0.52486 1 0.0
O17 O-2 0.6404 0.3367 0.733 1 0.0
V3 V+4 0.19784 -0.09039 0.089 1 0.0
O7 O-2 0.1867 -0.0347 -0.0825 1 0.0
O19 O-2 0.0557 0.307 0.3144 1 0.0
O11 O-2 0.382 -0.152 0.0098 1 0.0
O16 O-2 0.4819 0.5276 0.8395 1 0.0
V4 V+4 0.5294 0.5124 -0.0131 0.5 0.0
O20 O-2 0.4005 0.6375 0.0242 1 0.0
O6 O-2 0.7874 0.2592 0.3873 1 0.0
O2 O-2 0.6876 0.6795 0.6653 1 0.0
